data_2019211
loop_
_publ_author_name
'Poto\<c\<n\'ak, Ivan'
'Bur\<c\'ak, Milan'
'Du\<sek, Michal'

_publ_section_title
;
 Low-dimensional compounds containing cyanide groups. XXVI.
 (Dicyanamido-\k<i>N</i>^1^)bis(5,5'-dimethyl-2,2'-bipyridine-\k^2^<i>N</i>,<i>N</i>')copper(II)
 complexes with tetrafluoroborate and perchlorate anions
;
_journal_coeditor_code FG3305
_journal_issue 11
_journal_name_full 'Acta Crystallographica Section C'
_journal_page_first 1357
_journal_page_last 1361
_journal_paper_doi 10.1107/S0108270113027091
_journal_volume 69
_journal_year 2013
_chemical_formula_iupac '[Cu (c2 N3) (C12 H12 N2)2] B F4'
_chemical_formula_moiety 'C26 H24 Cu N7 +, B F4 -'
_chemical_formula_sum 'C26 H24 B Cu F4 N7'
_chemical_formula_weight 584.87
_chemical_name_systematic
'(Dicyanamido-\k<i>N</i>^1^)bis(5,5'-dimethyl-2,2'-bipyridine-\k^2^<i>N</i>,<i>N</i>')copper(II) tetrafluoroborate'
_space_group_IT_number 14
_symmetry_cell_setting monoclinic
_symmetry_space_group_name_Hall '-P 2ybc'
_symmetry_space_group_name_H-M 'P 1 21/c 1'
_atom_sites_solution_hydrogens geom
_atom_sites_solution_primary direct
_atom_sites_solution_secondary difmap
_audit_creation_method SHELXL97
_cell_angle_alpha 90.00
_cell_angle_beta 93.361(7)
_cell_angle_gamma 90.00
_cell_formula_units_Z 4
_cell_length_a 13.6714(8)
_cell_length_b 17.0453(17)
_cell_length_c 11.2195(11)
_cell_measurement_reflns_used 10476
_cell_measurement_temperature 120(2)
_cell_measurement_theta_max 26.4991
_cell_measurement_theta_min 2.5713
_cell_volume 2610.0(4)
_computing_cell_refinement 'CrysAlis RED (Oxford Diffraction, 2007)'
_computing_data_collection 'CrysAlis CCD (Oxford Diffraction, 2007)'
_computing_data_reduction 'CrysAlis RED (Oxford Diffraction, 2007)'
_computing_molecular_graphics 'DIAMOND (Brandenburg, 2001)'
_computing_publication_material 'SHELXL97 (Sheldrick, 2008)'
_computing_structure_refinement 'SHELXL97 (Sheldrick, 2008)'
_computing_structure_solution 'SHELXS97 (Sheldrick, 2008)'
_diffrn_ambient_temperature 120(2)
_diffrn_detector_area_resol_mean 8.3438
_diffrn_measured_fraction_theta_full 0.999
_diffrn_measured_fraction_theta_max 0.999
_diffrn_measurement_device_type 'Oxford MODEL?? CCD area-detector'
_diffrn_measurement_method 'Rotation method data acquisition using \w scans'
_diffrn_radiation_monochromator graphite
_diffrn_radiation_source 'Enhance (Mo) X-ray Source'
_diffrn_radiation_type MoK\a
_diffrn_radiation_wavelength 0.71073
_diffrn_reflns_av_R_equivalents 0.0696
_diffrn_reflns_av_sigmaI/netI 0.0546
_diffrn_reflns_limit_h_max 16
_diffrn_reflns_limit_h_min -16
_diffrn_reflns_limit_k_max 21
_diffrn_reflns_limit_k_min -21
_diffrn_reflns_limit_l_max 13
_diffrn_reflns_limit_l_min -13
_diffrn_reflns_number 31369
_diffrn_reflns_theta_full 26.00
_diffrn_reflns_theta_max 26.00
_diffrn_reflns_theta_min 2.70
_exptl_absorpt_coefficient_mu 0.896
_exptl_absorpt_correction_T_max 1.00000
_exptl_absorpt_correction_T_min 0.90199
_exptl_absorpt_correction_type multi-scan
_exptl_absorpt_process_details '(CrysAlis RED; Oxford Diffraction, 2007)'
_exptl_crystal_colour 'dark green-blue'
_exptl_crystal_density_diffrn 1.488
_exptl_crystal_density_method 'not measured'
_exptl_crystal_description prism
_exptl_crystal_F_000 1196
_exptl_crystal_size_max 0.6205
_exptl_crystal_size_mid 0.1725
_exptl_crystal_size_min 0.0851
_refine_diff_density_max 0.977
_refine_diff_density_min -0.435
_refine_ls_extinction_method none
_refine_ls_goodness_of_fit_ref 0.988
_refine_ls_hydrogen_treatment constr
_refine_ls_matrix_type full
_refine_ls_number_parameters 356
_refine_ls_number_reflns 5118
_refine_ls_number_restraints 0
_refine_ls_restrained_S_all 0.988
_refine_ls_R_factor_all 0.0714
_refine_ls_R_factor_gt 0.0445
_refine_ls_shift/su_max 0.001
_refine_ls_shift/su_mean 0.000
_refine_ls_structure_factor_coef Fsqd
_refine_ls_weighting_details 'calc w = 1/[\s^2^(Fo^2^)+(0.0704P)^2^+0.0000P] where P=(Fo^2^+2Fc^2^)/3'
_refine_ls_weighting_scheme calc
_refine_ls_wR_factor_gt 0.1122
_refine_ls_wR_factor_ref 0.1236
_reflns_number_gt 3476
_reflns_number_total 5118
_reflns_threshold_expression I>2\s(I)
_cod_data_source_file fg3305.cif
_cod_data_source_block cumbdf__I
_cod_original_sg_symbol_H-M 'P 21/c'
_cod_database_code 2019211

loop_
_symmetry_equiv_pos_as_xyz
'x, y, z'
'-x, y+1/2, -z+1/2'
'-x, -y, -z'
'x, -y-1/2, z-1/2'

loop_
_atom_site_type_symbol
_atom_site_label
_atom_site_fract_x
_atom_site_fract_y
_atom_site_fract_z
_atom_site_U_iso_or_equiv
_atom_site_adp_type
_atom_site_calc_flag
_atom_site_refinement_flags
_atom_site_occupancy
_atom_site_symmetry_multiplicity
Cu Cu1 0.75447(2) 0.50007(2) 0.47088(3) 0.01707(13) Uani d . 1 1
N N10 0.65590(17) 0.49331(13) 0.3342(2) 0.0175(5) Uani d . 1 1
N N20 0.64331(17) 0.57242(14) 0.5336(2) 0.0174(5) Uani d . 1 1
N N30 0.85829(17) 0.50938(13) 0.6016(2) 0.0166(5) Uani d . 1 1
N N40 0.83855(17) 0.58789(14) 0.4005(2) 0.0177(5) Uani d . 1 1
C C11 0.5709(2) 0.53307(18) 0.3440(3) 0.0191(7) Uani d . 1 1
C C12 0.6662(2) 0.44677(17) 0.2394(3) 0.0238(7) Uani d . 1 1
H H12 0.7265 0.4198 0.2336 0.029 Uiso calc R 1 1
C C13 0.5933(2) 0.43577(18) 0.1490(3) 0.0255(7) Uani d . 1 1
C C14 0.5070(2) 0.4768(2) 0.1597(3) 0.0280(8) Uani d . 1 1
H H14 0.4551 0.4714 0.1002 0.034 Uiso calc R 1 1
C C15 0.4957(2) 0.52530(19) 0.2559(3) 0.0250(7) Uani d . 1 1
H H15 0.4363 0.5536 0.2621 0.030 Uiso calc R 1 1
C C16 0.6100(3) 0.3815(2) 0.0468(3) 0.0381(9) Uani d . 1 1
H H16A 0.5483 0.3740 -0.0010 0.057 Uiso calc R 1 1
H H16B 0.6334 0.3307 0.0780 0.057 Uiso calc R 1 1
H H16C 0.6590 0.4042 -0.0032 0.057 Uiso calc R 1 1
C C21 0.5669(2) 0.58142(17) 0.4524(3) 0.0183(7) Uani d . 1 1
C C22 0.6471(2) 0.61666(17) 0.6327(3) 0.0210(7) Uani d . 1 1
H H22 0.7005 0.6094 0.6897 0.025 Uiso calc R 1 1
C C23 0.5765(2) 0.67266(18) 0.6561(3) 0.0239(7) Uani d . 1 1
C C24 0.4978(2) 0.67950(19) 0.5728(3) 0.0262(7) Uani d . 1 1
H H24 0.4470 0.7160 0.5861 0.031 Uiso calc R 1 1
C C25 0.4923(2) 0.63415(18) 0.4711(3) 0.0239(7) Uani d . 1 1
H H25 0.4382 0.6390 0.4145 0.029 Uiso calc R 1 1
C C26 0.5858(3) 0.7232(2) 0.7657(3) 0.0372(9) Uani d . 1 1
H H26A 0.6128 0.7744 0.7452 0.056 Uiso calc R 1 1
H H26B 0.6296 0.6978 0.8263 0.056 Uiso calc R 1 1
H H26C 0.5211 0.7305 0.7973 0.056 Uiso calc R 1 1
C C31 0.9303(2) 0.56246(16) 0.5837(3) 0.0174(6) Uani d . 1 1
C C32 0.8636(2) 0.46468(18) 0.6991(3) 0.0198(7) Uani d . 1 1
H H32 0.8122 0.4283 0.7100 0.024 Uiso calc R 1 1
C C33 0.9400(2) 0.46838(19) 0.7857(3) 0.0213(7) Uani d . 1 1
C C34 1.0138(2) 0.52262(18) 0.7676(3) 0.0224(7) Uani d . 1 1
H H34 1.0679 0.5274 0.8243 0.027 Uiso calc R 1 1
C C35 1.0083(2) 0.56964(18) 0.6669(3) 0.0221(7) Uani d . 1 1
H H35 1.0583 0.6070 0.6549 0.027 Uiso calc R 1 1
C C36 0.9422(2) 0.41545(18) 0.8932(3) 0.0268(8) Uani d . 1 1
H H36A 0.8901 0.4308 0.9449 0.040 Uiso calc R 1 1
H H36B 1.0059 0.4201 0.9375 0.040 Uiso calc R 1 1
H H36C 0.9321 0.3610 0.8673 0.040 Uiso calc R 1 1
C C41 0.9166(2) 0.60861(17) 0.4725(3) 0.0188(7) Uani d . 1 1
C C42 0.8174(2) 0.62878(17) 0.3008(3) 0.0204(7) Uani d . 1 1
H H42 0.7621 0.6133 0.2510 0.024 Uiso calc R 1 1
C C43 0.8715(2) 0.69235(18) 0.2660(3) 0.0247(7) Uani d . 1 1
C C44 0.9534(2) 0.71257(18) 0.3394(3) 0.0273(8) Uani d . 1 1
H H44 0.9934 0.7554 0.3185 0.033 Uiso calc R 1 1
C C45 0.9767(2) 0.67043(18) 0.4427(3) 0.0235(7) Uani d . 1 1
H H45 1.0330 0.6836 0.4924 0.028 Uiso calc R 1 1
C C46 0.8429(3) 0.73715(19) 0.1550(3) 0.0309(8) Uani d . 1 1
H H46A 0.8887 0.7252 0.0936 0.046 Uiso calc R 1 1
H H46B 0.8446 0.7935 0.1723 0.046 Uiso calc R 1 1
H H46C 0.7764 0.7221 0.1262 0.046 Uiso calc R 1 1
C C1 0.7693(2) 0.3224(2) 0.4426(3) 0.0319(8) Uani d . 1 1
N N1 0.76171(18) 0.38416(16) 0.4790(2) 0.0278(6) Uani d . 1 1
C C2 0.7297(3) 0.2187(2) 0.3215(4) 0.0410(10) Uani d . 1 1
N N2 0.6823(2) 0.18364(19) 0.2513(3) 0.0463(9) Uani d . 1 1
N N3 0.7878(3) 0.2528(2) 0.4060(4) 0.0772(15) Uani d . 1 1
B B1 1.2455(3) 0.4243(3) 1.0386(4) 0.0318(9) Uani d . 1 1
F F1 1.19149(18) 0.37021(14) 1.0997(2) 0.0597(7) Uani d . 1 1
F F2 1.32476(14) 0.38772(12) 0.98906(19) 0.0431(5) Uani d . 1 1
F F3 1.27936(14) 0.48226(12) 1.11884(18) 0.0384(5) Uani d . 1 1
F F4 1.18741(15) 0.45822(14) 0.94757(19) 0.0498(6) Uani d . 1 1

loop_
_atom_site_aniso_label
_atom_site_aniso_U_11
_atom_site_aniso_U_22
_atom_site_aniso_U_33
_atom_site_aniso_U_12
_atom_site_aniso_U_13
_atom_site_aniso_U_23
Cu1 0.0175(2) 0.0165(2) 0.0167(2) 0.00030(15) -0.00310(14) -0.00015(15)
N10 0.0167(13) 0.0182(13) 0.0176(13) -0.0008(11) 0.0000(10) 0.0002(11)
N20 0.0171(13) 0.0176(13) 0.0174(13) -0.0006(10) 0.0006(11) 0.0035(10)
N30 0.0148(12) 0.0165(13) 0.0184(13) 0.0009(10) 0.0003(10) -0.0020(10)
N40 0.0174(13) 0.0186(13) 0.0172(13) 0.0013(10) 0.0022(11) -0.0006(10)
C11 0.0193(16) 0.0183(15) 0.0198(16) -0.0033(13) 0.0018(13) 0.0063(13)
C12 0.0248(17) 0.0221(17) 0.0244(17) -0.0013(13) -0.0002(14) 0.0028(14)
C13 0.0325(19) 0.0272(18) 0.0163(16) -0.0077(15) -0.0022(14) 0.0027(13)
C14 0.0226(18) 0.041(2) 0.0193(17) -0.0102(15) -0.0073(14) 0.0031(15)
C15 0.0200(17) 0.0319(18) 0.0225(17) -0.0036(14) -0.0036(14) 0.0062(14)
C16 0.055(2) 0.038(2) 0.0209(18) -0.0046(18) -0.0053(17) -0.0048(16)
C21 0.0167(15) 0.0213(16) 0.0173(16) -0.0024(12) 0.0027(13) 0.0032(12)
C22 0.0204(16) 0.0235(17) 0.0192(16) -0.0028(13) 0.0009(13) -0.0009(13)
C23 0.0277(18) 0.0189(16) 0.0258(18) -0.0013(14) 0.0076(14) 0.0001(13)
C24 0.0237(17) 0.0216(17) 0.034(2) 0.0045(14) 0.0066(15) 0.0037(15)
C25 0.0170(16) 0.0225(17) 0.032(2) 0.0008(13) -0.0021(14) 0.0090(14)
C26 0.044(2) 0.033(2) 0.035(2) 0.0073(17) 0.0073(18) -0.0118(16)
C31 0.0148(15) 0.0177(15) 0.0198(16) 0.0035(12) 0.0009(13) -0.0036(12)
C32 0.0226(17) 0.0196(16) 0.0171(16) -0.0007(13) 0.0001(13) 0.0002(13)
C33 0.0244(17) 0.0215(16) 0.0182(16) 0.0067(14) 0.0017(13) -0.0032(13)
C34 0.0179(16) 0.0275(17) 0.0209(17) 0.0038(13) -0.0050(13) -0.0052(13)
C35 0.0178(16) 0.0234(17) 0.0250(17) -0.0030(13) 0.0000(13) -0.0043(13)
C36 0.0291(18) 0.0312(19) 0.0194(17) 0.0021(14) -0.0048(14) 0.0041(14)
C41 0.0201(16) 0.0182(15) 0.0182(16) 0.0027(13) 0.0034(13) -0.0043(13)
C42 0.0225(16) 0.0197(16) 0.0192(16) 0.0032(13) 0.0027(13) 0.0018(13)
C43 0.0285(18) 0.0202(17) 0.0263(18) 0.0039(14) 0.0074(15) 0.0036(14)
C44 0.0306(19) 0.0204(17) 0.0318(19) -0.0062(14) 0.0087(16) 0.0011(14)
C45 0.0189(16) 0.0234(17) 0.0285(18) -0.0035(13) 0.0032(14) -0.0025(14)
C46 0.035(2) 0.0255(18) 0.032(2) -0.0019(15) 0.0033(16) 0.0070(15)
C1 0.0195(18) 0.027(2) 0.047(2) -0.0015(15) -0.0093(16) -0.0028(17)
N1 0.0272(15) 0.0195(15) 0.0351(17) -0.0007(12) -0.0108(13) 0.0007(13)
C2 0.036(2) 0.035(2) 0.051(3) 0.0039(17) -0.0011(19) -0.0112(19)
N2 0.0431(19) 0.046(2) 0.049(2) -0.0010(16) -0.0032(17) -0.0185(17)
N3 0.055(2) 0.040(2) 0.130(4) 0.0205(18) -0.050(3) -0.045(2)
B1 0.025(2) 0.039(2) 0.031(2) -0.0001(18) -0.0032(18) -0.0011(18)
F1 0.0582(15) 0.0594(16) 0.0631(17) -0.0194(12) 0.0170(13) -0.0003(13)
F2 0.0297(11) 0.0501(13) 0.0491(13) 0.0074(10) -0.0010(10) -0.0093(11)
F3 0.0307(11) 0.0524(14) 0.0316(11) -0.0014(9) -0.0030(9) -0.0072(10)
F4 0.0410(13) 0.0729(16) 0.0334(12) 0.0204(11) -0.0162(10) -0.0070(11)

loop_
_atom_type_symbol
_atom_type_description
_atom_type_scat_dispersion_real
_atom_type_scat_dispersion_imag
_atom_type_scat_source
C C 0.0033 0.0016 'International Tables Vol C Tables 4.2.6.8 and 6.1.1.4'
H H 0.0000 0.0000 'International Tables Vol C Tables 4.2.6.8 and 6.1.1.4'
B B 0.0013 0.0007 'International Tables Vol C Tables 4.2.6.8 and 6.1.1.4'
Cu Cu 0.3201 1.2651 'International Tables Vol C Tables 4.2.6.8 and 6.1.1.4'
F F 0.0171 0.0103 'International Tables Vol C Tables 4.2.6.8 and 6.1.1.4'
N N 0.0061 0.0033 'International Tables Vol C Tables 4.2.6.8 and 6.1.1.4'

loop_
_geom_angle_atom_site_label_1
_geom_angle_atom_site_label_2
_geom_angle_atom_site_label_3
_geom_angle
N1 Cu1 N10 90.43(10)
N1 Cu1 N30 90.81(10)
N10 Cu1 N30 176.81(10)
N1 Cu1 N40 135.33(10)
N10 Cu1 N40 96.55(9)
N30 Cu1 N40 80.51(9)
N1 Cu1 N20 127.09(10)
N10 Cu1 N20 79.73(9)
N30 Cu1 N20 101.82(9)
N40 Cu1 N20 97.54(9)
C12 N10 C11 119.4(3)
C12 N10 Cu1 123.3(2)
C11 N10 Cu1 117.0(2)
C22 N20 C21 119.0(3)
C22 N20 Cu1 127.7(2)
C21 N20 Cu1 112.65(19)
C32 N30 C31 119.8(3)
C32 N30 Cu1 124.3(2)
C31 N30 Cu1 115.86(19)
C42 N40 C41 119.4(3)
C42 N40 Cu1 126.8(2)
C41 N40 Cu1 113.51(19)
N10 C11 C15 119.8(3)
N10 C11 C21 114.9(3)
C15 C11 C21 125.3(3)
N10 C12 C13 123.6(3)
N10 C12 H12 118.2
C13 C12 H12 118.2
C14 C13 C12 116.5(3)
C14 C13 C16 123.2(3)
C12 C13 C16 120.3(3)
C15 C14 C13 120.5(3)
C15 C14 H14 119.7
C13 C14 H14 119.7
C14 C15 C11 120.2(3)
C14 C15 H15 119.9
C11 C15 H15 119.9
C13 C16 H16A 109.5
C13 C16 H16B 109.5
H16A C16 H16B 109.5
C13 C16 H16C 109.5
H16A C16 H16C 109.5
H16B C16 H16C 109.5
N20 C21 C25 121.2(3)
N20 C21 C11 115.3(3)
C25 C21 C11 123.5(3)
N20 C22 C23 123.2(3)
N20 C22 H22 118.4
C23 C22 H22 118.4
C24 C23 C22 116.7(3)
C24 C23 C26 121.9(3)
C22 C23 C26 121.4(3)
C25 C24 C23 120.9(3)
C25 C24 H24 119.6
C23 C24 H24 119.6
C24 C25 C21 119.0(3)
C24 C25 H25 120.5
C21 C25 H25 120.5
C23 C26 H26A 109.5
C23 C26 H26B 109.5
H26A C26 H26B 109.5
C23 C26 H26C 109.5
H26A C26 H26C 109.5
H26B C26 H26C 109.5
N30 C31 C35 119.7(3)
N30 C31 C41 114.9(2)
C35 C31 C41 125.3(3)
N30 C32 C33 123.5(3)
N30 C32 H32 118.2
C33 C32 H32 118.2
C32 C33 C34 116.8(3)
C32 C33 C36 120.9(3)
C34 C33 C36 122.3(3)
C35 C34 C33 119.9(3)
C35 C34 H34 120.1
C33 C34 H34 120.1
C31 C35 C34 120.3(3)
C31 C35 H35 119.9
C34 C35 H35 119.9
C33 C36 H36A 109.5
C33 C36 H36B 109.5
H36A C36 H36B 109.5
C33 C36 H36C 109.5
H36A C36 H36C 109.5
H36B C36 H36C 109.5
N40 C41 C45 120.9(3)
N40 C41 C31 115.1(3)
C45 C41 C31 124.0(3)
N40 C42 C43 123.6(3)
N40 C42 H42 118.2
C43 C42 H42 118.2
C42 C43 C44 116.9(3)
C42 C43 C46 121.2(3)
C44 C43 C46 121.9(3)
C45 C44 C43 120.3(3)
C45 C44 H44 119.9
C43 C44 H44 119.9
C44 C45 C41 118.9(3)
C44 C45 H45 120.5
C41 C45 H45 120.5
C43 C46 H46A 109.5
C43 C46 H46B 109.5
H46A C46 H46B 109.5
C43 C46 H46C 109.5
H46A C46 H46C 109.5
H46B C46 H46C 109.5
N1 C1 N3 173.7(3)
C1 N1 Cu1 156.0(3)
N2 C2 N3 174.7(4)
C1 N3 C2 120.6(3)
F4 B1 F1 110.1(3)
F4 B1 F2 108.6(3)
F1 B1 F2 110.4(3)
F4 B1 F3 109.5(3)
F1 B1 F3 108.5(3)
F2 B1 F3 109.7(3)

loop_
_geom_bond_atom_site_label_1
_geom_bond_atom_site_label_2
_geom_bond_distance
Cu1 N1 1.980(3)
Cu1 N10 1.985(2)
Cu1 N30 1.986(2)
Cu1 N40 2.072(2)
Cu1 N20 2.110(2)
N10 C12 1.341(4)
N10 C11 1.355(4)
N20 C22 1.342(4)
N20 C21 1.354(4)
N30 C32 1.332(4)
N30 C31 1.361(4)
N40 C42 1.336(4)
N40 C41 1.347(4)
C11 C15 1.391(4)
C11 C21 1.473(4)
C12 C13 1.392(4)
C12 H12 0.9500
C13 C14 1.382(5)
C13 C16 1.502(4)
C14 C15 1.375(5)
C14 H14 0.9500
C15 H15 0.9500
C16 H16A 0.9800
C16 H16B 0.9800
C16 H16C 0.9800
C21 C25 1.384(4)
C22 C23 1.393(4)
C22 H22 0.9500
C23 C24 1.388(4)
C23 C26 1.501(4)
C24 C25 1.377(5)
C24 H24 0.9500
C25 H25 0.9500
C26 H26A 0.9800
C26 H26B 0.9800
C26 H26C 0.9800
C31 C35 1.380(4)
C31 C41 1.478(4)
C32 C33 1.386(4)
C32 H32 0.9500
C33 C34 1.392(4)
C33 C36 1.506(4)
C34 C35 1.384(4)
C34 H34 0.9500
C35 H35 0.9500
C36 H36A 0.9800
C36 H36B 0.9800
C36 H36C 0.9800
C41 C45 1.389(4)
C42 C43 1.381(4)
C42 H42 0.9500
C43 C44 1.394(4)
C43 C46 1.493(4)
C44 C45 1.385(4)
C44 H44 0.9500
C45 H45 0.9500
C46 H46A 0.9800
C46 H46B 0.9800
C46 H46C 0.9800
C1 N1 1.136(4)
C1 N3 1.286(5)
C2 N2 1.156(4)
C2 N3 1.334(5)
B1 F4 1.383(4)
B1 F1 1.387(5)
B1 F2 1.394(4)
B1 F3 1.398(4)

loop_
_geom_hbond_atom_site_label_D
_geom_hbond_atom_site_label_H
_geom_hbond_atom_site_label_A
_geom_hbond_site_symmetry_A
_geom_hbond_distance_DH
_geom_hbond_distance_HA
_geom_hbond_distance_DA
_geom_hbond_angle_DHA
C34 H34 F4 . 0.95 2.39 3.217(4) 145.6
C36 H36B F4 . 0.98 2.56 3.449(4) 150.8
C36 H36A F4 3_767 0.98 2.51 3.367(4) 145.8
C14 H14 F2 1_454 0.95 2.55 3.409(4) 150.4
C16 H16C F3 3_766 0.98 2.50 3.387(4) 150.0
C25 H25 N2 2_655 0.95 2.53 3.456(4) 165.0
